data_7057404
loop_
_publ_author_name
'Chu, Xiao-Ya'
'Wang, Wen-Min'
'Nie, Yao-Yao'
'Cui, Jian-Zhong'
'Gao, Hong-Ling'

_publ_section_title
;
 Regulating the luminescent and magnetic properties of rare-earth
 complexes with \b-diketonate coligands
;
_journal_issue 14
_journal_name_full 'New Journal of Chemistry'
_journal_page_first 11417
_journal_paper_doi 10.1039/C8NJ01355A
_journal_volume 42
_journal_year 2018
_chemical_formula_moiety 'C52 H48 Eu2 N6 O12, 2(C H4 O)'
_chemical_formula_sum 'C54 H56 Eu2 N6 O14'
_chemical_formula_weight 1316.96
_space_group_crystal_system monoclinic
_space_group_IT_number 14
_space_group_name_Hall '-P 2yn'
_space_group_name_H-M_alt 'P 1 21/n 1'
_symmetry_space_group_name_Hall '-P 2yn'
_symmetry_space_group_name_H-M 'P 1 21/n 1'
_atom_sites_solution_hydrogens mixed
_atom_sites_solution_primary direct
_audit_creation_date 2018-04-24
_audit_creation_method
;
Olex2 1.2
(compiled 2018.04.18 svn.r3501 for OlexSys, GUI svn.r5488)
;
_audit_update_record
;
2018-04-30 deposited with the CCDC.
2018-05-08 downloaded from the CCDC.
;
_cell_angle_alpha 90
_cell_angle_beta 91.59(3)
_cell_angle_gamma 90
_cell_formula_units_Z 2
_cell_length_a 13.257(3)
_cell_length_b 9.0845(18)
_cell_length_c 22.332(5)
_cell_measurement_reflns_used 6407
_cell_measurement_temperature 113(2)
_cell_measurement_theta_max 27.8704
_cell_measurement_theta_min 1.8087
_cell_volume 2688.5(10)
_computing_cell_refinement crystalclear
_computing_data_collection crystalclear
_computing_data_reduction crystalclear
_computing_molecular_graphics 'Olex2 (Dolomanov et al., 2009)'
_computing_publication_material 'Olex2 (Dolomanov et al., 2009)'
_computing_structure_refinement 'ShelXL (Sheldrick, 2015)'
_computing_structure_solution 'ShelXS (Sheldrick, 2008)'
_diffrn_ambient_temperature 113.15
_diffrn_measured_fraction_theta_full 0.999
_diffrn_measured_fraction_theta_max 0.999
_diffrn_measurement_device_type 'Bruker P4'
_diffrn_measurement_method '\w scans'
_diffrn_radiation_monochromator graphite
_diffrn_radiation_type MoK\a
_diffrn_radiation_wavelength 0.71073
_diffrn_reflns_av_R_equivalents 0.0687
_diffrn_reflns_av_unetI/netI 0.0458
_diffrn_reflns_Laue_measured_fraction_full 0.999
_diffrn_reflns_Laue_measured_fraction_max 0.999
_diffrn_reflns_limit_h_max 15
_diffrn_reflns_limit_h_min -15
_diffrn_reflns_limit_k_max 10
_diffrn_reflns_limit_k_min -10
_diffrn_reflns_limit_l_max 26
_diffrn_reflns_limit_l_min -26
_diffrn_reflns_number 24532
_diffrn_reflns_point_group_measured_fraction_full 0.999
_diffrn_reflns_point_group_measured_fraction_max 0.999
_diffrn_reflns_theta_full 25.020
_diffrn_reflns_theta_max 25.020
_diffrn_reflns_theta_min 1.765
_diffrn_standards_decay_% 0
_diffrn_standards_interval_count 0
_diffrn_standards_interval_time 0
_diffrn_standards_number 0
_exptl_absorpt_coefficient_mu 2.383
_exptl_absorpt_correction_T_max 0.7630
_exptl_absorpt_correction_T_min 0.6472
_exptl_absorpt_correction_type multi-scan
_exptl_absorpt_process_details crystalclear
_exptl_crystal_colour yellow
_exptl_crystal_colour_primary yellow
_exptl_crystal_density_diffrn 1.627
_exptl_crystal_density_method 'not measured'
_exptl_crystal_description prism
_exptl_crystal_F_000 1320
_exptl_crystal_size_max 0.22
_exptl_crystal_size_mid 0.18
_exptl_crystal_size_min 0.12
_refine_diff_density_max 1.716
_refine_diff_density_min -1.901
_refine_diff_density_rms 0.229
_refine_ls_extinction_coef 0.0074(6)
_refine_ls_extinction_expression Fc^*^=kFc[1+0.001xFc^2^\l^3^/sin(2\q)]^-1/4^
_refine_ls_extinction_method 'SHELXL-2017/1 (Sheldrick 2017)'
_refine_ls_goodness_of_fit_ref 1.136
_refine_ls_hydrogen_treatment mixed
_refine_ls_matrix_type full
_refine_ls_number_parameters 352
_refine_ls_number_reflns 4731
_refine_ls_number_restraints 0
_refine_ls_restrained_S_all 1.136
_refine_ls_R_factor_all 0.0702
_refine_ls_R_factor_gt 0.0597
_refine_ls_shift/su_max 0.000
_refine_ls_shift/su_mean 0.000
_refine_ls_structure_factor_coef Fsqd
_refine_ls_weighting_details 'w=1/[\s^2^(Fo^2^)+(0.0723P)^2^+9.7466P] where P=(Fo^2^+2Fc^2^)/3'
_refine_ls_weighting_scheme calc
_refine_ls_wR_factor_gt 0.1424
_refine_ls_wR_factor_ref 0.1555
_reflns_Friedel_coverage 0.000
_reflns_number_gt 4190
_reflns_number_total 4731
_reflns_threshold_expression 'I > 2\s(I)'
_cod_data_source_file c8nj01355a2.cif
_cod_data_source_block 3
_cod_depositor_comments 'Adding full bibliography for 7057395--7057405.cif.'
_cod_original_cell_volume 2688.5(9)
_cod_database_code 7057404
_shelx_shelxl_version_number 2017/1
_shelx_space_group_comment
;
The symmetry employed for this shelxl refinement is uniquely defined
by the following loop, which should always be used as a source of
symmetry information in preference to the above space-group names.
They are only intended as comments.
;
_shelx_estimated_absorpt_t_max 0.763
_shelx_estimated_absorpt_t_min 0.622
_olex2_refinement_description
;
1. Fixed Uiso
 At 1.2 times of:
  All C(H) groups
 At 1.5 times of:
  All C(H,H,H) groups, All O(H) groups
2.a Aromatic/amide H refined with riding coordinates:
 C2(H2), C3(H3A), C4(H4), C5(H5), C7(H7), C11(H11), C12(H12), C13(H13),
 C14(H14), C15(H15), C18(H18), C21(H21), C22(H22), C23(H23), C24(H24), C25(H25)
2.b Idealised Me refined as rotating group:
 C10(H10A,H10B,H10C), C26(H26A,H26B,H26C), C27(H27A,H27B,H27C)
2.c Idealised tetrahedral OH refined as rotating group:
 O3(H3), O7(H7A)
;
_olex2_submission_special_instructions 'No special instructions were received'

loop_
_space_group_symop_operation_xyz
'x, y, z'
'-x+1/2, y+1/2, -z+1/2'
'-x, -y, -z'
'x-1/2, -y-1/2, z-1/2'

loop_
_atom_site_label
_atom_site_type_symbol
_atom_site_fract_x
_atom_site_fract_y
_atom_site_fract_z
_atom_site_U_iso_or_equiv
_atom_site_adp_type
_atom_site_occupancy
_atom_site_site_symmetry_order
_atom_site_calc_flag
_atom_site_refinement_flags_posn
Eu1 Eu 0.87948(3) 0.11206(4) 0.96873(2) 0.0431(2) Uani 1 1 d .
O1 O 0.7697(5) 0.3046(7) 0.9721(3) 0.076(2) Uani 1 1 d .
O2 O 1.0584(4) 0.1167(5) 0.9924(2) 0.0416(12) Uani 1 1 d .
O3 O 1.3595(5) 0.0601(10) 0.9856(4) 0.086(2) Uani 1 1 d .
H3 H 1.374171 -0.026141 0.975416 0.129 Uiso 1 1 calc GR
O4 O 0.9614(4) 0.0370(6) 0.8814(2) 0.0420(12) Uani 1 1 d .
O5 O 0.7572(4) 0.0642(7) 0.8941(2) 0.0536(14) Uani 1 1 d .
O6 O 0.8952(5) 0.1586(7) 1.0773(3) 0.0562(17) Uani 1 1 d .
H6 H 0.885(10) 0.089(12) 1.084(6) 0.084 Uiso 1 1 d R
N1 N 0.9752(7) 0.3445(7) 0.9445(3) 0.061(2) Uani 1 1 d .
N2 N 1.0818(7) 0.3428(8) 0.9466(3) 0.0582(19) Uani 1 1 d .
N3 N 1.2542(6) 0.0748(8) 0.9870(3) 0.0578(18) Uani 1 1 d .
C1 C 0.7609(8) 0.4232(12) 0.9320(4) 0.073(3) Uani 1 1 d .
C2 C 0.6594(11) 0.4498(15) 0.9119(6) 0.109(5) Uani 1 1 d .
H2 H 0.605169 0.387167 0.922215 0.131 Uiso 1 1 calc R
C3 C 0.6446(11) 0.5805(16) 0.8742(6) 0.102(5) Uani 1 1 d .
H3A H 0.578519 0.607057 0.860633 0.122 Uiso 1 1 calc R
C4 C 0.7266(14) 0.6659(15) 0.8581(6) 0.113(6) Uani 1 1 d .
H4 H 0.717124 0.746944 0.831657 0.136 Uiso 1 1 calc R
C5 C 0.8188(12) 0.6336(11) 0.8801(5) 0.100(5) Uani 1 1 d .
H5 H 0.872141 0.699384 0.871489 0.120 Uiso 1 1 calc R
C6 C 0.8424(10) 0.5082(11) 0.9153(4) 0.076(3) Uani 1 1 d .
C7 C 0.9407(10) 0.4729(10) 0.9281(4) 0.074(3) Uani 1 1 d .
H7 H 0.988753 0.549803 0.924654 0.088 Uiso 1 1 calc R
C8 C 1.1156(7) 0.2212(8) 0.9702(3) 0.048(2) Uani 1 1 d .
C9 C 1.2245(8) 0.2040(10) 0.9711(4) 0.057(2) Uani 1 1 d .
C10 C 1.2943(9) 0.3247(12) 0.9542(6) 0.090(4) Uani 1 1 d .
H10A H 1.325034 0.368048 0.990511 0.134 Uiso 1 1 calc GR
H10B H 1.256452 0.400473 0.931894 0.134 Uiso 1 1 calc GR
H10C H 1.347266 0.284833 0.929108 0.134 Uiso 1 1 calc GR
C11 C 1.1087(6) 0.0905(9) 0.7944(4) 0.053(2) Uani 1 1 d .
H11 H 1.114366 0.154700 0.827870 0.063 Uiso 1 1 calc R
C12 C 1.1880(6) 0.0770(11) 0.7554(5) 0.064(2) Uani 1 1 d .
H12 H 1.247721 0.133024 0.762343 0.077 Uiso 1 1 calc R
C13 C 1.1815(7) -0.0164(13) 0.7069(4) 0.071(3) Uani 1 1 d .
H13 H 1.235994 -0.023706 0.680306 0.085 Uiso 1 1 calc R
C14 C 1.0943(7) -0.1004(13) 0.6968(4) 0.073(3) Uani 1 1 d .
H14 H 1.090258 -0.166600 0.663878 0.087 Uiso 1 1 calc R
C15 C 1.0135(7) -0.0872(11) 0.7350(4) 0.061(2) Uani 1 1 d .
H15 H 0.953874 -0.143239 0.727765 0.073 Uiso 1 1 calc R
C16 C 1.0201(5) 0.0088(9) 0.7839(3) 0.0434(18) Uani 1 1 d .
C17 C 0.9351(6) 0.0266(8) 0.8253(3) 0.0376(16) Uani 1 1 d .
C18 C 0.8365(6) 0.0299(9) 0.8025(3) 0.0453(18) Uani 1 1 d .
H18 H 0.826051 0.025912 0.760303 0.054 Uiso 1 1 calc R
C19 C 0.7518(6) 0.0389(9) 0.8383(3) 0.0424(17) Uani 1 1 d .
C20 C 0.6478(6) 0.0186(9) 0.8113(4) 0.0481(19) Uani 1 1 d .
C21 C 0.6286(6) -0.0361(10) 0.7545(4) 0.053(2) Uani 1 1 d .
H21 H 0.683198 -0.051912 0.728659 0.064 Uiso 1 1 calc R
C22 C 0.5317(7) -0.0684(12) 0.7345(5) 0.068(3) Uani 1 1 d .
H22 H 0.519580 -0.104868 0.695095 0.082 Uiso 1 1 calc R
C23 C 0.4540(7) -0.0475(13) 0.7718(5) 0.076(3) Uani 1 1 d .
H23 H 0.387245 -0.069036 0.757875 0.091 Uiso 1 1 calc R
C24 C 0.4694(7) 0.0039(12) 0.8290(5) 0.076(3) Uani 1 1 d .
H24 H 0.413972 0.015823 0.854648 0.091 Uiso 1 1 calc R
C25 C 0.5658(7) 0.0383(11) 0.8493(4) 0.063(2) Uani 1 1 d .
H25 H 0.576840 0.075104 0.888743 0.075 Uiso 1 1 calc R
C26 C 0.8349(8) 0.2349(11) 1.1173(4) 0.073(3) Uani 1 1 d .
H26A H 0.810757 0.326353 1.098614 0.109 Uiso 1 1 calc GR
H26B H 0.874666 0.258162 1.153771 0.109 Uiso 1 1 calc GR
H26C H 0.777108 0.173610 1.127656 0.109 Uiso 1 1 calc GR
O7 O 0.3975(7) 0.7875(12) 0.9936(6) 0.131(4) Uani 1 1 d .
H7A H 0.340684 0.750426 0.999697 0.197 Uiso 1 1 calc GR
C27 C 0.4430(12) 0.712(2) 0.9477(8) 0.142(7) Uani 1 1 d .
H27A H 0.400707 0.718900 0.911124 0.213 Uiso 1 1 calc GR
H27B H 0.451299 0.608356 0.958985 0.213 Uiso 1 1 calc GR
H27C H 0.509326 0.755279 0.940510 0.213 Uiso 1 1 calc GR

loop_
_atom_site_aniso_label
_atom_site_aniso_U_11
_atom_site_aniso_U_22
_atom_site_aniso_U_33
_atom_site_aniso_U_23
_atom_site_aniso_U_13
_atom_site_aniso_U_12
Eu1 0.0642(3) 0.0345(3) 0.0301(3) -0.00285(15) -0.01049(17) 0.01045(18)
O1 0.090(5) 0.060(4) 0.074(4) -0.024(3) -0.033(4) 0.043(4)
O2 0.062(3) 0.030(3) 0.033(3) 0.001(2) -0.009(2) 0.000(2)
O3 0.060(4) 0.086(5) 0.114(6) -0.013(5) 0.029(4) -0.014(4)
O4 0.048(3) 0.045(3) 0.032(2) -0.004(2) -0.010(2) 0.005(2)
O5 0.055(3) 0.064(4) 0.041(3) -0.007(3) -0.003(2) 0.002(3)
O6 0.082(4) 0.051(4) 0.036(3) -0.010(3) -0.010(3) 0.027(4)
N1 0.126(7) 0.028(3) 0.027(3) 0.001(3) -0.024(4) 0.009(4)
N2 0.093(6) 0.046(4) 0.035(3) 0.002(3) -0.014(4) -0.007(4)
N3 0.069(5) 0.056(5) 0.049(4) -0.008(3) 0.010(3) -0.003(4)
C1 0.089(7) 0.068(6) 0.057(5) -0.029(5) -0.046(5) 0.053(6)
C2 0.124(11) 0.085(8) 0.116(10) -0.039(8) -0.067(9) 0.039(8)
C3 0.103(10) 0.092(10) 0.107(10) -0.003(8) -0.058(8) 0.037(8)
C4 0.180(15) 0.061(7) 0.095(9) -0.022(7) -0.070(10) 0.041(9)
C5 0.181(13) 0.040(5) 0.075(7) -0.006(5) -0.080(8) 0.027(7)
C6 0.116(9) 0.051(6) 0.057(6) -0.020(5) -0.035(6) -0.008(6)
C7 0.136(10) 0.040(5) 0.043(5) -0.007(4) -0.036(6) 0.019(6)
C8 0.083(6) 0.032(4) 0.030(4) -0.003(3) -0.006(4) -0.004(4)
C9 0.083(6) 0.048(5) 0.039(4) -0.012(4) 0.011(4) -0.017(5)
C10 0.108(9) 0.061(6) 0.103(9) -0.001(6) 0.040(7) -0.024(6)
C11 0.046(4) 0.052(5) 0.059(5) 0.012(4) -0.010(4) -0.007(4)
C12 0.040(4) 0.066(6) 0.085(7) 0.010(5) -0.009(4) -0.013(4)
C13 0.053(5) 0.109(9) 0.050(5) 0.012(5) 0.003(4) -0.003(5)
C14 0.059(6) 0.117(9) 0.042(5) -0.010(5) -0.006(4) -0.007(6)
C15 0.050(5) 0.097(7) 0.034(4) -0.012(4) 0.000(4) -0.020(5)
C16 0.040(4) 0.056(5) 0.033(4) 0.011(3) -0.011(3) -0.007(4)
C17 0.047(4) 0.034(4) 0.031(3) 0.004(3) -0.005(3) 0.000(3)
C18 0.044(4) 0.063(5) 0.029(3) 0.005(3) -0.006(3) -0.004(4)
C19 0.044(4) 0.041(4) 0.042(4) 0.000(3) -0.009(3) -0.005(3)
C20 0.051(5) 0.045(5) 0.048(4) -0.003(4) -0.005(4) 0.000(4)
C21 0.043(4) 0.068(6) 0.049(5) -0.009(4) -0.008(4) 0.000(4)
C22 0.054(5) 0.080(7) 0.070(6) -0.020(5) -0.017(5) -0.003(5)
C23 0.040(5) 0.087(8) 0.101(8) -0.026(7) -0.018(5) 0.013(5)
C24 0.044(5) 0.089(8) 0.095(8) -0.024(6) 0.003(5) 0.003(5)
C25 0.056(5) 0.063(6) 0.069(6) -0.010(5) 0.000(4) 0.004(5)
C26 0.097(8) 0.068(6) 0.053(5) -0.006(5) 0.002(5) 0.037(6)
O7 0.087(7) 0.105(8) 0.204(11) -0.029(8) 0.025(7) 0.004(5)
C27 0.111(12) 0.134(14) 0.184(17) -0.022(13) 0.063(12) -0.006(10)

loop_
_atom_type_symbol
_atom_type_description
_atom_type_scat_dispersion_real
_atom_type_scat_dispersion_imag
_atom_type_scat_source
C C 0.0033 0.0016 'International Tables Vol C Tables 4.2.6.8 and 6.1.1.4'
H H 0.0000 0.0000 'International Tables Vol C Tables 4.2.6.8 and 6.1.1.4'
Eu Eu -0.1578 3.6682 'International Tables Vol C Tables 4.2.6.8 and 6.1.1.4'
N N 0.0061 0.0033 'International Tables Vol C Tables 4.2.6.8 and 6.1.1.4'
O O 0.0106 0.0060 'International Tables Vol C Tables 4.2.6.8 and 6.1.1.4'

loop_
_geom_angle_atom_site_label_1
_geom_angle_atom_site_label_2
_geom_angle_atom_site_label_3
_geom_angle
_geom_angle_site_symmetry_1
_geom_angle_site_symmetry_3
Eu1 Eu1 H6 67(3) 3_757 .
O1 Eu1 Eu1 151.96(16) . 3_757
O1 Eu1 O2 150.4(2) . 3_757
O1 Eu1 O2 127.1(2) . .
O1 Eu1 O4 123.9(2) . .
O1 Eu1 O5 74.6(2) . .
O1 Eu1 O6 82.7(2) . .
O1 Eu1 H6 92(3) . .
O1 Eu1 N1 72.0(3) . .
O1 Eu1 N3 92.6(3) . 3_757
O2 Eu1 Eu1 33.72(13) 3_757 3_757
O2 Eu1 Eu1 33.29(11) . 3_757
O2 Eu1 O2 67.0(2) 3_757 .
O2 Eu1 O6 76.88(18) 3_757 .
O2 Eu1 O6 74.1(2) . .
O2 Eu1 H6 64(3) 3_757 .
O2 Eu1 H6 77(3) . .
O2 Eu1 N1 62.4(2) . .
O2 Eu1 N1 129.3(2) 3_757 .
O2 Eu1 N3 126.1(2) . 3_757
O2 Eu1 N3 62.4(2) 3_757 3_757
O4 Eu1 Eu1 76.15(12) . 3_757
O4 Eu1 O2 83.51(17) . 3_757
O4 Eu1 O2 73.42(17) . .
O4 Eu1 O6 146.6(2) . .
O4 Eu1 H6 143(3) . .
O4 Eu1 N1 79.6(2) . .
O4 Eu1 N3 116.7(2) . 3_757
O5 Eu1 Eu1 133.28(15) . 3_757
O5 Eu1 O2 108.8(2) . 3_757
O5 Eu1 O2 144.85(18) . .
O5 Eu1 O4 71.44(18) . .
O5 Eu1 O6 140.6(2) . .
O5 Eu1 H6 134(3) . .
O5 Eu1 N1 110.2(2) . .
O5 Eu1 N3 72.0(2) . 3_757
O6 Eu1 Eu1 72.50(15) . 3_757
O6 Eu1 H6 15(2) . .
O6 Eu1 N1 92.2(2) . .
O6 Eu1 N3 77.5(2) . 3_757
N1 Eu1 Eu1 95.66(19) . 3_757
N1 Eu1 H6 106(3) . .
N1 Eu1 N3 162.6(2) . 3_757
N3 Eu1 Eu1 94.53(17) 3_757 3_757
N3 Eu1 H6 65(3) 3_757 .
C1 O1 Eu1 127.6(6) . .
Eu1 O2 Eu1 112.99(19) 3_757 .
C8 O2 Eu1 124.5(5) . 3_757
C8 O2 Eu1 120.0(5) . .
N3 O3 H3 109.5 . .
C17 O4 Eu1 134.8(5) . .
C19 O5 Eu1 139.1(5) . .
Eu1 O6 H6 92(10) . .
C26 O6 Eu1 132.8(5) . .
C26 O6 H6 102(10) . .
N2 N1 Eu1 119.4(5) . .
C7 N1 Eu1 129.3(8) . .
C7 N1 N2 111.2(9) . .
C8 N2 N1 110.8(7) . .
O3 N3 Eu1 128.3(6) . 3_757
C9 N3 Eu1 118.9(6) . 3_757
C9 N3 O3 112.2(8) . .
O1 C1 C2 113.1(12) . .
C6 C1 O1 123.2(8) . .
C6 C1 C2 123.7(11) . .
C1 C2 H2 122.3 . .
C1 C2 C3 115.3(14) . .
C3 C2 H2 122.3 . .
C2 C3 H3A 119.8 . .
C4 C3 C2 120.5(12) . .
C4 C3 H3A 119.8 . .
C3 C4 H4 120.2 . .
C5 C4 C3 119.7(13) . .
C5 C4 H4 120.2 . .
C4 C5 H5 117.7 . .
C4 C5 C6 124.6(15) . .
C6 C5 H5 117.7 . .
C1 C6 C5 115.8(12) . .
C7 C6 C1 124.0(10) . .
C7 C6 C5 120.1(13) . .
N1 C7 C6 126.6(11) . .
N1 C7 H7 116.7 . .
C6 C7 H7 116.7 . .
O2 C8 C9 119.8(7) . .
N2 C8 O2 124.8(9) . .
N2 C8 C9 115.4(8) . .
N3 C9 C8 113.5(8) . .
N3 C9 C10 123.7(10) . .
C8 C9 C10 122.8(9) . .
C9 C10 H10A 109.5 . .
C9 C10 H10B 109.5 . .
C9 C10 H10C 109.5 . .
H10A C10 H10B 109.5 . .
H10A C10 H10C 109.5 . .
H10B C10 H10C 109.5 . .
C12 C11 H11 120.2 . .
C12 C11 C16 119.6(9) . .
C16 C11 H11 120.2 . .
C11 C12 H12 119.5 . .
C13 C12 C11 121.0(8) . .
C13 C12 H12 119.5 . .
C12 C13 H13 120.1 . .
C12 C13 C14 119.8(9) . .
C14 C13 H13 120.1 . .
C13 C14 H14 120.0 . .
C15 C14 C13 120.1(9) . .
C15 C14 H14 120.0 . .
C14 C15 H15 120.0 . .
C14 C15 C16 119.9(8) . .
C16 C15 H15 120.0 . .
C11 C16 C17 118.9(7) . .
C15 C16 C11 119.6(8) . .
C15 C16 C17 121.4(7) . .
O4 C17 C16 115.0(6) . .
O4 C17 C18 125.3(7) . .
C18 C17 C16 119.7(6) . .
C17 C18 H18 118.2 . .
C17 C18 C19 123.6(7) . .
C19 C18 H18 118.2 . .
O5 C19 C18 123.3(7) . .
O5 C19 C20 116.3(7) . .
C18 C19 C20 120.4(7) . .
C21 C20 C19 123.9(7) . .
C21 C20 C25 118.2(8) . .
C25 C20 C19 117.3(7) . .
C20 C21 H21 119.3 . .
C20 C21 C22 121.4(8) . .
C22 C21 H21 119.3 . .
C21 C22 H22 120.4 . .
C23 C22 C21 119.2(9) . .
C23 C22 H22 120.4 . .
C22 C23 H23 119.2 . .
C22 C23 C24 121.6(9) . .
C24 C23 H23 119.2 . .
C23 C24 H24 120.1 . .
C23 C24 C25 119.7(9) . .
C25 C24 H24 120.1 . .
C20 C25 H25 120.1 . .
C24 C25 C20 119.8(9) . .
C24 C25 H25 120.1 . .
O6 C26 H26A 109.5 . .
O6 C26 H26B 109.5 . .
O6 C26 H26C 109.5 . .
H26A C26 H26B 109.5 . .
H26A C26 H26C 109.5 . .
H26B C26 H26C 109.5 . .
C27 O7 H7A 109.5 . .
O7 C27 H27A 109.5 . .
O7 C27 H27B 109.5 . .
O7 C27 H27C 109.5 . .
H27A C27 H27B 109.5 . .
H27A C27 H27C 109.5 . .
H27B C27 H27C 109.5 . .

loop_
_geom_bond_atom_site_label_1
_geom_bond_atom_site_label_2
_geom_bond_distance
_geom_bond_site_symmetry_2
Eu1 Eu1 4.0076(11) 3_757
Eu1 O1 2.278(6) .
Eu1 O2 2.389(5) 3_757
Eu1 O2 2.417(5) .
Eu1 O4 2.359(5) .
Eu1 O5 2.334(5) .
Eu1 O6 2.465(6) .
Eu1 H6 2.58(13) .
Eu1 N1 2.530(8) .
Eu1 N3 2.664(8) 3_757
O1 C1 1.403(13) .
O2 C8 1.321(9) .
O3 H3 0.8400 .
O3 N3 1.403(10) .
O4 C17 1.294(8) .
O5 C19 1.266(9) .
O6 H6 0.66(11) .
O6 C26 1.399(10) .
N1 N2 1.413(12) .
N1 C7 1.303(11) .
N2 C8 1.298(11) .
N3 C9 1.285(12) .
C1 C2 1.428(15) .
C1 C6 1.388(16) .
C2 H2 0.9500 .
C2 C3 1.465(19) .
C3 H3A 0.9500 .
C3 C4 1.39(2) .
C4 H4 0.9500 .
C4 C5 1.338(19) .
C5 H5 0.9500 .
C5 C6 1.414(14) .
C6 C7 1.364(16) .
C7 H7 0.9500 .
C8 C9 1.452(13) .
C9 C10 1.489(13) .
C10 H10A 0.9800 .
C10 H10B 0.9800 .
C10 H10C 0.9800 .
C11 H11 0.9500 .
C11 C12 1.388(13) .
C11 C16 1.404(11) .
C12 H12 0.9500 .
C12 C13 1.378(14) .
C13 H13 0.9500 .
C13 C14 1.397(14) .
C14 H14 0.9500 .
C14 C15 1.393(13) .
C15 H15 0.9500 .
C15 C16 1.398(11) .
C16 C17 1.486(10) .
C17 C18 1.390(10) .
C18 H18 0.9500 .
C18 C19 1.399(11) .
C19 C20 1.502(11) .
C20 C21 1.379(11) .
C20 C25 1.408(12) .
C21 H21 0.9500 .
C21 C22 1.380(12) .
C22 H22 0.9500 .
C22 C23 1.355(14) .
C23 H23 0.9500 .
C23 C24 1.372(14) .
C24 H24 0.9500 .
C24 C25 1.379(13) .
C25 H25 0.9500 .
C26 H26A 0.9800 .
C26 H26B 0.9800 .
C26 H26C 0.9800 .
O7 H7A 0.8400 .
O7 C27 1.385(17) .
C27 H27A 0.9800 .
C27 H27B 0.9800 .
C27 H27C 0.9800 .

loop_
_geom_torsion_atom_site_label_1
_geom_torsion_atom_site_label_2
_geom_torsion_atom_site_label_3
_geom_torsion_atom_site_label_4
_geom_torsion
_geom_torsion_site_symmetry_1
Eu1 O1 C1 C2 131.0(8) .
Eu1 O1 C1 C6 -50.8(11) .
Eu1 O2 C8 N2 176.7(5) 3_757
Eu1 O2 C8 N2 15.9(9) .
Eu1 O2 C8 C9 -3.3(9) 3_757
Eu1 O2 C8 C9 -164.1(5) .
Eu1 O4 C17 C16 165.3(5) .
Eu1 O4 C17 C18 -15.1(11) .
Eu1 O5 C19 C18 1.4(13) .
Eu1 O5 C19 C20 -178.4(6) .
Eu1 N1 N2 C8 -9.6(8) .
Eu1 N1 C7 C6 -5.9(13) .
Eu1 N3 C9 C8 -10.2(9) 3_757
Eu1 N3 C9 C10 170.8(7) 3_757
O1 C1 C2 C3 174.8(9) .
O1 C1 C6 C5 -172.9(8) .
O1 C1 C6 C7 10.6(15) .
O2 C8 C9 N3 9.2(10) .
O2 C8 C9 C10 -171.9(8) .
O3 N3 C9 C8 178.1(7) .
O3 N3 C9 C10 -0.9(12) .
O4 C17 C18 C19 -2.8(13) .
O5 C19 C20 C21 -167.5(8) .
O5 C19 C20 C25 3.7(11) .
N1 N2 C8 O2 -3.6(10) .
N1 N2 C8 C9 176.4(6) .
N2 N1 C7 C6 172.5(9) .
N2 C8 C9 N3 -170.8(7) .
N2 C8 C9 C10 8.1(12) .
C1 C2 C3 C4 2.6(19) .
C1 C6 C7 N1 17.0(16) .
C2 C1 C6 C5 5.1(15) .
C2 C1 C6 C7 -171.3(9) .
C2 C3 C4 C5 -4(2) .
C3 C4 C5 C6 6(2) .
C4 C5 C6 C1 -6.4(17) .
C4 C5 C6 C7 170.1(11) .
C5 C6 C7 N1 -159.3(9) .
C6 C1 C2 C3 -3.4(16) .
C7 N1 N2 C8 171.9(7) .
C11 C12 C13 C14 -0.7(15) .
C11 C16 C17 O4 -40.2(10) .
C11 C16 C17 C18 140.2(8) .
C12 C11 C16 C15 1.1(12) .
C12 C11 C16 C17 -178.9(7) .
C12 C13 C14 C15 1.5(16) .
C13 C14 C15 C16 -0.9(15) .
C14 C15 C16 C11 -0.4(13) .
C14 C15 C16 C17 179.6(8) .
C15 C16 C17 O4 139.8(8) .
C15 C16 C17 C18 -39.8(11) .
C16 C11 C12 C13 -0.5(14) .
C16 C17 C18 C19 176.7(7) .
C17 C18 C19 O5 9.6(13) .
C17 C18 C19 C20 -170.6(7) .
C18 C19 C20 C21 12.7(13) .
C18 C19 C20 C25 -176.1(8) .
C19 C20 C21 C22 172.4(9) .
C19 C20 C25 C24 -172.2(9) .
C20 C21 C22 C23 -0.8(16) .
C21 C20 C25 C24 -0.5(14) .
C21 C22 C23 C24 -0.5(18) .
C22 C23 C24 C25 1.3(18) .
C23 C24 C25 C20 -0.8(16) .
C25 C20 C21 C22 1.3(14) .
